data_7123843
loop_
_publ_author_name
'Petry, Nicolas'
'Vanderbeeken, Thibaut'
'Malher, Astrid'
'Bringer, Yoan'
'Retailleau, Pascal'
'Bantreil, Xavier'
'Lamaty, Fr\'ed\'eric'

_publ_section_title
;
 Mechanosynthesis of Sydnone-containing Coordination Complexes
;
_journal_name_full 'Chemical Communications'
_journal_paper_doi 10.1039/C9CC04673A
_journal_year 2019
_chemical_formula_moiety 'C28 H18 Cu F6 N6 O10 S2'
_chemical_formula_sum 'C28 H18 Cu F6 N6 O10 S2'
_chemical_formula_weight 840.14
_space_group_crystal_system triclinic
_space_group_IT_number 2
_space_group_name_Hall '-P 1'
_space_group_name_H-M_alt 'P -1'
_symmetry_space_group_name_Hall '-P 1'
_symmetry_space_group_name_H-M 'P -1'
_atom_sites_solution_hydrogens geom
_atom_sites_solution_primary dual
_atom_sites_solution_secondary difmap
_audit_creation_method SHELXL-2018/3
_audit_update_record
;
2019-07-09 deposited with the CCDC.    2019-07-11 downloaded from the CCDC.
;
_cell_angle_alpha 81.297(4)
_cell_angle_beta 82.418(5)
_cell_angle_gamma 84.920(4)
_cell_formula_units_Z 1
_cell_length_a 7.9107(4)
_cell_length_b 7.9633(4)
_cell_length_c 13.4394(8)
_cell_measurement_reflns_used 4322
_cell_measurement_temperature 293(2)
_cell_measurement_theta_max 28.9560
_cell_measurement_theta_min 4.6140
_cell_volume 827.52(8)
_computing_cell_refinement 'CrysAlisPro 1.171.39.46 (Rigaku OD, 2018)'
_computing_data_collection 'CrysAlisPro 1.171.39.46 (Rigaku OD, 2018)'
_computing_data_reduction 'CrysAlisPro 1.171.39.46 (Rigaku OD, 2018)'
_computing_structure_refinement 'SHELXL-2018/3 (Sheldrick, 2018)'
_computing_structure_solution 'ShelXT (Sheldrick, 2015)'
_diffrn_ambient_environment air
_diffrn_ambient_temperature 293(2)
_diffrn_detector 'HPAD Dectris Pilatus3R-200K-A'
_diffrn_measured_fraction_theta_full 0.976
_diffrn_measured_fraction_theta_max 0.863
_diffrn_measurement_details
;
List of Runs (angles in degrees, time in seconds):

  # Type    Start    End  Width  t~exp~   \w     \q     \k     \f   Frames
#--------------------------------------------------------------------------
  1  \w    -25.00  89.00   0.50   45.00    --    0.00  57.00 -30.00  228
  2  \w    -23.00  89.00   0.50   45.00    --    0.00  38.00-180.00  224
  3  \w     -1.00  81.00   0.50   45.00    --    0.00  38.00  60.00  164
;
_diffrn_measurement_device 'four-circle diffractometer'
_diffrn_measurement_device_type 'XtaLAB AFC12 (RINC): Kappa single'
_diffrn_measurement_method '\w scans'
_diffrn_radiation_monochromator 'Rigaku MaxFlux double bounce layer optics'
_diffrn_radiation_probe x-ray
_diffrn_radiation_type 'Mo K\a'
_diffrn_radiation_wavelength 0.71073
_diffrn_reflns_av_R_equivalents 0.0554
_diffrn_reflns_av_unetI/netI 0.0659
_diffrn_reflns_Laue_measured_fraction_full 0.976
_diffrn_reflns_Laue_measured_fraction_max 0.863
_diffrn_reflns_limit_h_max 10
_diffrn_reflns_limit_h_min -11
_diffrn_reflns_limit_k_max 11
_diffrn_reflns_limit_k_min -10
_diffrn_reflns_limit_l_max 19
_diffrn_reflns_limit_l_min -19
_diffrn_reflns_number 11808
_diffrn_reflns_point_group_measured_fraction_full 0.976
_diffrn_reflns_point_group_measured_fraction_max 0.863
_diffrn_reflns_theta_full 25.242
_diffrn_reflns_theta_max 30.724
_diffrn_reflns_theta_min 3.803
_diffrn_source 'micro-focus sealed X-ray tube'
_diffrn_source_type 'Rigaku (Mo) mm003 X-ray Source'
_exptl_absorpt_coefficient_mu 0.886
_exptl_absorpt_correction_T_max 1.00000
_exptl_absorpt_correction_T_min 0.56630
_exptl_absorpt_correction_type multi-scan
_exptl_absorpt_process_details
;
CrysAlisPro 1.171.39.46 (Rigaku Oxford Diffraction, 2018)
Empirical absorption correction using spherical harmonics,
 implemented in SCALE3 ABSPACK scaling algorithm.
;
_exptl_crystal_colour yellow
_exptl_crystal_density_diffrn 1.686
_exptl_crystal_description platelet
_exptl_crystal_F_000 423
_exptl_crystal_size_max 0.20
_exptl_crystal_size_mid 0.16
_exptl_crystal_size_min 0.04
_refine_diff_density_max 1.309
_refine_diff_density_min -0.519
_refine_diff_density_rms 0.085
_refine_ls_extinction_method none
_refine_ls_goodness_of_fit_ref 1.037
_refine_ls_hydrogen_treatment constr
_refine_ls_matrix_type full
_refine_ls_number_parameters 241
_refine_ls_number_reflns 4448
_refine_ls_number_restraints 0
_refine_ls_restrained_S_all 1.037
_refine_ls_R_factor_all 0.0671
_refine_ls_R_factor_gt 0.0542
_refine_ls_shift/su_max 0.000
_refine_ls_shift/su_mean 0.000
_refine_ls_structure_factor_coef Fsqd
_refine_ls_weighting_details 'w=1/[\s^2^(Fo^2^)+(0.0576P)^2^+0.9162P] where P=(Fo^2^+2Fc^2^)/3'
_refine_ls_weighting_scheme calc
_refine_ls_wR_factor_gt 0.1401
_refine_ls_wR_factor_ref 0.1480
_reflns_Friedel_coverage 0.000
_reflns_number_gt 3655
_reflns_number_total 4461
_reflns_threshold_expression 'I > 2\s(I)'
_cod_data_source_file c9cc04673a2.cif
_cod_data_source_block CuOTf_2_3a_2
_cod_original_cell_volume 827.53(8)
_cod_database_code 7123843
_shelx_space_group_comment
;
The symmetry employed for this shelxl refinement is uniquely defined
by the following loop, which should always be used as a source of
symmetry information in preference to the above space-group names.
They are only intended as comments.
;

loop_
_space_group_symop_operation_xyz
'x, y, z'
'-x, -y, -z'

loop_
_atom_site_label
_atom_site_type_symbol
_atom_site_fract_x
_atom_site_fract_y
_atom_site_fract_z
_atom_site_U_iso_or_equiv
_atom_site_adp_type
_atom_site_occupancy
_atom_site_site_symmetry_order
_atom_site_calc_flag
_atom_site_refinement_flags_posn
_atom_site_refinement_flags_adp
_atom_site_refinement_flags_occupancy
Cu1 Cu 0.500000 0.500000 0.500000 0.02907(14) Uani 1 2 d S . P
S1 S 0.36409(10) 0.16066(9) 0.71503(6) 0.04103(19) Uani 1 1 d . . .
F1 F 0.4937(4) 0.0008(4) 0.8739(2) 0.0855(8) Uani 1 1 d . . .
N1 N 0.6361(3) 0.3510(4) 0.15844(19) 0.0427(6) Uani 1 1 d . . .
C1 C 0.5400(3) 0.3695(3) 0.3213(2) 0.0303(5) Uani 1 1 d . . .
O1 O 0.4294(2) 0.3836(3) 0.39474(15) 0.0357(4) Uani 1 1 d . . .
O2 O 0.4936(3) 0.3657(3) 0.22799(16) 0.0410(5) Uani 1 1 d . . .
F2 F 0.6642(4) 0.0096(5) 0.7369(3) 0.1043(11) Uani 1 1 d . . .
N2 N 0.7640(3) 0.3446(3) 0.21111(17) 0.0326(5) Uani 1 1 d . . .
C2 C 0.7189(3) 0.3549(3) 0.31095(19) 0.0278(5) Uani 1 1 d . . .
C5 C 1.0678(4) 0.2146(4) 0.4745(3) 0.0424(7) Uani 1 1 d . . .
H5 H 1.176892 0.160129 0.472134 0.051 Uiso 1 1 calc R U .
O5 O 0.3113(5) 0.0061(3) 0.6939(3) 0.0796(10) Uani 1 1 d . . .
C4 C 0.9843(4) 0.2464(4) 0.3890(2) 0.0376(6) Uani 1 1 d . . .
H4 H 1.036273 0.212256 0.328392 0.045 Uiso 1 1 calc R U .
O4 O 0.2450(5) 0.2446(5) 0.7835(3) 0.0945(12) Uani 1 1 d . . .
C3 C 0.8228(3) 0.3294(3) 0.39384(19) 0.0282(5) Uani 1 1 d . . .
N3 N 0.7428(3) 0.3820(3) 0.48105(16) 0.0293(4) Uani 1 1 d . . .
O3 O 0.4334(3) 0.2731(3) 0.6295(2) 0.0569(6) Uani 1 1 d . . .
F3 F 0.6090(5) 0.2302(4) 0.8099(3) 0.1137(13) Uani 1 1 d . . .
C6 C 0.9865(4) 0.2649(4) 0.5634(2) 0.0437(7) Uani 1 1 d . . .
H6 H 1.038735 0.242847 0.622521 0.052 Uiso 1 1 calc R U .
C7 C 0.8267(4) 0.3483(4) 0.5630(2) 0.0383(6) Uani 1 1 d . . .
H7 H 0.773750 0.383419 0.623073 0.046 Uiso 1 1 calc R U .
C8 C 0.9324(4) 0.3320(4) 0.1542(2) 0.0356(6) Uani 1 1 d . . .
C9 C 0.9808(5) 0.1857(4) 0.1111(3) 0.0498(8) Uani 1 1 d . . .
H9 H 0.910546 0.095558 0.120696 0.060 Uiso 1 1 calc R U .
C10 C 1.1387(5) 0.1792(6) 0.0528(3) 0.0604(10) Uani 1 1 d . . .
H10 H 1.175325 0.082982 0.022275 0.073 Uiso 1 1 calc R U .
C11 C 1.2411(5) 0.3115(6) 0.0396(3) 0.0561(9) Uani 1 1 d . . .
H11 H 1.346498 0.304467 0.000093 0.067 Uiso 1 1 calc R U .
C12 C 1.1905(4) 0.4558(5) 0.0841(3) 0.0513(8) Uani 1 1 d . . .
H12 H 1.261994 0.544899 0.075148 0.062 Uiso 1 1 calc R U .
C13 C 1.0319(4) 0.4677(4) 0.1423(2) 0.0420(6) Uani 1 1 d . . .
H13 H 0.994663 0.564547 0.172236 0.050 Uiso 1 1 calc R U .
C14 C 0.5417(5) 0.0971(5) 0.7883(3) 0.0602(9) Uani 1 1 d . . .

loop_
_atom_site_aniso_label
_atom_site_aniso_U_11
_atom_site_aniso_U_22
_atom_site_aniso_U_33
_atom_site_aniso_U_23
_atom_site_aniso_U_13
_atom_site_aniso_U_12
Cu1 0.0235(2) 0.0322(2) 0.0322(2) -0.00557(17) -0.00469(15) -0.00200(16)
S1 0.0432(4) 0.0299(3) 0.0472(4) 0.0044(3) -0.0071(3) -0.0023(3)
F1 0.102(2) 0.0842(18) 0.0623(15) 0.0263(13) -0.0278(14) -0.0010(15)
N1 0.0414(14) 0.0536(15) 0.0345(12) -0.0090(11) -0.0072(10) -0.0027(11)
C1 0.0300(12) 0.0264(11) 0.0356(13) -0.0049(10) -0.0070(10) -0.0021(9)
O1 0.0263(9) 0.0427(10) 0.0401(10) -0.0097(8) -0.0032(7) -0.0073(7)
O2 0.0341(10) 0.0546(13) 0.0369(10) -0.0105(9) -0.0101(8) -0.0021(9)
F2 0.0588(16) 0.121(3) 0.120(3) -0.001(2) -0.0102(16) 0.0360(17)
N2 0.0352(12) 0.0312(10) 0.0309(11) -0.0037(9) -0.0032(9) -0.0018(8)
C2 0.0298(12) 0.0232(10) 0.0305(12) -0.0027(9) -0.0043(9) -0.0027(8)
C5 0.0277(13) 0.0462(16) 0.0515(17) 0.0009(13) -0.0101(12) 0.0028(11)
O5 0.106(3) 0.0399(14) 0.102(2) 0.0053(14) -0.049(2) -0.0252(15)
C4 0.0304(13) 0.0389(14) 0.0419(15) -0.0045(11) -0.0035(11) 0.0042(10)
O4 0.085(2) 0.104(3) 0.076(2) -0.0049(19) 0.0149(18) 0.044(2)
C3 0.0275(11) 0.0230(10) 0.0334(12) -0.0003(9) -0.0036(9) -0.0051(8)
N3 0.0278(10) 0.0305(10) 0.0294(10) -0.0014(8) -0.0052(8) -0.0032(8)
O3 0.0635(16) 0.0495(13) 0.0526(14) 0.0163(11) -0.0066(12) -0.0166(11)
F3 0.142(3) 0.094(2) 0.125(3) 0.002(2) -0.080(2) -0.049(2)
C6 0.0340(14) 0.0531(17) 0.0432(16) 0.0013(13) -0.0146(12) 0.0016(12)
C7 0.0331(14) 0.0460(15) 0.0362(14) -0.0039(12) -0.0091(11) -0.0012(11)
C8 0.0369(14) 0.0402(14) 0.0280(12) -0.0022(10) -0.0018(10) -0.0015(11)
C9 0.055(2) 0.0451(17) 0.0483(18) -0.0135(14) 0.0032(14) -0.0021(14)
C10 0.059(2) 0.069(2) 0.052(2) -0.0208(18) 0.0023(17) 0.0112(18)
C11 0.0435(18) 0.078(3) 0.0412(17) -0.0038(17) 0.0022(14) 0.0066(17)
C12 0.0382(16) 0.069(2) 0.0439(17) 0.0047(16) -0.0056(13) -0.0092(15)
C13 0.0422(16) 0.0427(15) 0.0411(15) -0.0044(12) -0.0052(12) -0.0061(12)
C14 0.063(2) 0.055(2) 0.063(2) 0.0043(18) -0.0215(18) -0.0046(17)

loop_
_atom_type_symbol
_atom_type_description
_atom_type_scat_dispersion_real
_atom_type_scat_dispersion_imag
_atom_type_scat_source
C C 0.0033 0.0016 'International Tables Vol C Tables 4.2.6.8 and 6.1.1.4'
H H 0.0000 0.0000 'International Tables Vol C Tables 4.2.6.8 and 6.1.1.4'
Cu Cu 0.3201 1.2651 'International Tables Vol C Tables 4.2.6.8 and 6.1.1.4'
F F 0.0171 0.0103 'International Tables Vol C Tables 4.2.6.8 and 6.1.1.4'
N N 0.0061 0.0033 'International Tables Vol C Tables 4.2.6.8 and 6.1.1.4'
O O 0.0106 0.0060 'International Tables Vol C Tables 4.2.6.8 and 6.1.1.4'
S S 0.1246 0.1234 'International Tables Vol C Tables 4.2.6.8 and 6.1.1.4'

loop_
_geom_angle_atom_site_label_1
_geom_angle_atom_site_label_2
_geom_angle_atom_site_label_3
_geom_angle
_geom_angle_site_symmetry_1
_geom_angle_site_symmetry_3
O1 Cu1 O1 180.0 2_666 .
O1 Cu1 N3 89.21(8) 2_666 .
O1 Cu1 N3 90.79(8) . .
O1 Cu1 N3 90.79(8) 2_666 2_666
O1 Cu1 N3 89.21(8) . 2_666
N3 Cu1 N3 180.0 . 2_666
O1 Cu1 O3 86.93(9) 2_666 .
O1 Cu1 O3 93.07(9) . .
N3 Cu1 O3 86.93(9) . .
N3 Cu1 O3 93.07(9) 2_666 .
O1 Cu1 O3 93.07(9) 2_666 2_666
O1 Cu1 O3 86.93(9) . 2_666
N3 Cu1 O3 93.07(9) . 2_666
N3 Cu1 O3 86.92(9) 2_666 2_666
O3 Cu1 O3 180.0 . 2_666
O5 S1 O4 114.3(3) . .
O5 S1 O3 115.9(2) . .
O4 S1 O3 113.2(2) . .
O5 S1 C14 104.61(19) . .
O4 S1 C14 102.4(2) . .
O3 S1 C14 104.50(18) . .
N2 N1 O2 104.4(2) . .
O1 C1 O2 120.3(2) . .
O1 C1 C2 133.0(2) . .
O2 C1 C2 106.7(2) . .
C1 O1 Cu1 114.65(17) . .
C1 O2 N1 110.3(2) . .
N1 N2 C2 114.7(2) . .
N1 N2 C8 115.5(2) . .
C2 N2 C8 129.8(2) . .
N2 C2 C1 103.9(2) . .
N2 C2 C3 130.0(2) . .
C1 C2 C3 125.4(2) . .
C6 C5 C4 118.8(3) . .
C5 C4 C3 119.6(3) . .
N3 C3 C4 121.9(3) . .
N3 C3 C2 114.2(2) . .
C4 C3 C2 123.7(2) . .
C7 N3 C3 117.0(2) . .
C7 N3 Cu1 117.02(18) . .
C3 N3 Cu1 125.91(18) . .
S1 O3 Cu1 167.70(18) . .
C7 C6 C5 118.7(3) . .
N3 C7 C6 123.9(3) . .
C13 C8 C9 123.5(3) . .
C13 C8 N2 118.6(3) . .
C9 C8 N2 117.8(3) . .
C8 C9 C10 117.0(3) . .
C11 C10 C9 121.1(3) . .
C10 C11 C12 120.9(3) . .
C11 C12 C13 119.7(3) . .
C8 C13 C12 117.8(3) . .
F3 C14 F1 108.1(4) . .
F3 C14 F2 107.4(4) . .
F1 C14 F2 107.7(4) . .
F3 C14 S1 111.3(3) . .
F1 C14 S1 111.4(3) . .
F2 C14 S1 110.8(3) . .

loop_
_geom_bond_atom_site_label_1
_geom_bond_atom_site_label_2
_geom_bond_distance
_geom_bond_site_symmetry_2
Cu1 O1 1.967(2) 2_666
Cu1 O1 1.9669(19) .
Cu1 N3 2.064(2) .
Cu1 N3 2.064(2) 2_666
Cu1 O3 2.355(2) .
Cu1 O3 2.355(2) 2_666
S1 O5 1.413(3) .
S1 O4 1.424(3) .
S1 O3 1.426(2) .
S1 C14 1.813(4) .
F1 C14 1.314(5) .
N1 N2 1.303(4) .
N1 O2 1.375(3) .
C1 O1 1.241(3) .
C1 O2 1.357(3) .
C1 C2 1.400(4) .
F2 C14 1.323(5) .
N2 C2 1.355(3) .
N2 C8 1.449(3) .
C2 C3 1.450(4) .
C5 C6 1.377(5) .
C5 C4 1.379(4) .
C4 C3 1.384(4) .
C3 N3 1.362(3) .
N3 C7 1.340(4) .
F3 C14 1.313(5) .
C6 C7 1.375(4) .
C8 C13 1.371(4) .
C8 C9 1.380(4) .
C9 C10 1.385(5) .
C10 C11 1.362(6) .
C11 C12 1.379(5) .
C12 C13 1.392(4) .

loop_
_geom_hbond_atom_site_label_D
_geom_hbond_atom_site_label_H
_geom_hbond_atom_site_label_A
_geom_hbond_distance_DH
_geom_hbond_distance_HA
_geom_hbond_distance_DA
_geom_hbond_angle_DHA
_geom_hbond_site_symmetry_A
_geom_hbond_publ_flag
C6 H6 S1 0.93 2.98 3.797(3) 147.1 1_655 yes
C7 H7 O1 0.93 2.35 2.878(4) 115.7 2_666 yes
C13 H13 O4 0.93 2.39 3.204(4) 145.7 2_666 yes

loop_
_geom_torsion_atom_site_label_1
_geom_torsion_atom_site_label_2
_geom_torsion_atom_site_label_3
_geom_torsion_atom_site_label_4
_geom_torsion
O2 C1 O1 Cu1 -150.3(2)
C2 C1 O1 Cu1 29.8(4)
O1 C1 O2 N1 179.5(2)
C2 C1 O2 N1 -0.6(3)
N2 N1 O2 C1 0.6(3)
O2 N1 N2 C2 -0.4(3)
O2 N1 N2 C8 -178.9(2)
N1 N2 C2 C1 0.0(3)
C8 N2 C2 C1 178.3(3)
N1 N2 C2 C3 170.7(3)
C8 N2 C2 C3 -11.1(4)
O1 C1 C2 N2 -179.7(3)
O2 C1 C2 N2 0.3(3)
O1 C1 C2 C3 9.1(5)
O2 C1 C2 C3 -170.9(2)
C6 C5 C4 C3 0.8(5)
C5 C4 C3 N3 0.3(4)
C5 C4 C3 C2 -174.2(3)
N2 C2 C3 N3 167.8(2)
C1 C2 C3 N3 -23.4(3)
N2 C2 C3 C4 -17.3(4)
C1 C2 C3 C4 151.5(3)
C4 C3 N3 C7 -0.7(4)
C2 C3 N3 C7 174.3(2)
C4 C3 N3 Cu1 -178.0(2)
C2 C3 N3 Cu1 -3.0(3)
O5 S1 O3 Cu1 121.4(9)
O4 S1 O3 Cu1 -13.4(10)
C14 S1 O3 Cu1 -124.0(9)
C4 C5 C6 C7 -1.4(5)
C3 N3 C7 C6 0.0(4)
Cu1 N3 C7 C6 177.5(2)
C5 C6 C7 N3 1.1(5)
N1 N2 C8 C13 111.7(3)
C2 N2 C8 C13 -66.5(4)
N1 N2 C8 C9 -65.6(4)
C2 N2 C8 C9 116.1(3)
C13 C8 C9 C10 -0.2(5)
N2 C8 C9 C10 177.0(3)
C8 C9 C10 C11 0.4(6)
C9 C10 C11 C12 0.1(6)
C10 C11 C12 C13 -0.7(6)
C9 C8 C13 C12 -0.4(5)
N2 C8 C13 C12 -177.5(3)
C11 C12 C13 C8 0.8(5)
O5 S1 C14 F3 177.4(3)
O4 S1 C14 F3 -63.1(4)
O3 S1 C14 F3 55.1(4)
O5 S1 C14 F1 -61.9(4)
O4 S1 C14 F1 57.6(4)
O3 S1 C14 F1 175.8(3)
O5 S1 C14 F2 58.0(4)
O4 S1 C14 F2 177.5(3)
O3 S1 C14 F2 -64.2(3)
